data_7715157
loop_
_publ_author_name
'Pivarcsik, Tam&#xe1;s'
'Kiss, M&#xe1;rton A'
'Rapu&#x161;, Uro&#x161;'
'Kljun, Jakob'
'Spengler, Gabriella'
'Frank, &#xc9;va'
'Turel, Iztok'
'Enyedy, &#xc9;va A'

_publ_section_title
;
 Organometallic Ru(II), Rh(III) and Re(I) complexes of sterane-based
 bidentate ligands: synthesis, solution speciation, interaction with
 biomolecules and anticancer activity.
;
_journal_issue 11
_journal_name_full 'Dalton transactions (Cambridge, England : 2003)'
_journal_page_first 4984
_journal_page_last 5000
_journal_paper_doi 10.1039/d3dt04138g
_journal_volume 53
_journal_year 2024
_chemical_absolute_configuration syn
_chemical_formula_moiety 'C31 H36 Cl N2 O4 Re'
_chemical_formula_sum 'C31 H36 Cl N2 O4 Re'
_chemical_formula_weight 722.27
_space_group_crystal_system triclinic
_space_group_IT_number 1
_space_group_name_Hall 'P 1'
_space_group_name_H-M_alt 'P 1'
_atom_sites_solution_hydrogens geom
_audit_creation_date 2023-10-19
_audit_creation_method
;
Olex2 1.3
(compiled 2020.11.12 svn.r5f609507 for OlexSys, GUI svn.r6408)
;
_audit_update_record
;
2023-10-19 deposited with the CCDC.	2024-02-12 downloaded from the CCDC.
;
_cell_angle_alpha 110.232(3)
_cell_angle_beta 107.742(3)
_cell_angle_gamma 91.611(3)
_cell_formula_units_Z 2
_cell_length_a 8.9975(3)
_cell_length_b 12.9898(4)
_cell_length_c 13.9898(5)
_cell_measurement_reflns_used 9903
_cell_measurement_temperature 150.00(10)
_cell_measurement_theta_max 29.1430
_cell_measurement_theta_min 6.5190
_cell_volume 1444.82(9)
_computing_cell_refinement 'CrysAlisPro 1.171.40.68a (Rigaku OD, 2019)'
_computing_data_collection 'CrysAlisPro 1.171.40.68a (Rigaku OD, 2019)'
_computing_data_reduction 'CrysAlisPro 1.171.40.68a (Rigaku OD, 2019)'
_computing_molecular_graphics 'Olex2 1.3 (Dolomanov et al., 2009)'
_computing_publication_material 'Olex2 1.3 (Dolomanov et al., 2009)'
_computing_structure_refinement 'SHELXL 2018/3 (Sheldrick, 2015)'
_computing_structure_solution 'ShelXS n/a (Sheldrick, 2008)'
_diffrn_ambient_environment N~2~
_diffrn_ambient_temperature 150.00(10)
_diffrn_detector 'CCD plate'
_diffrn_detector_area_resol_mean 10.4933
_diffrn_detector_type Atlas
_diffrn_measured_fraction_theta_full 0.999
_diffrn_measured_fraction_theta_max 0.876
_diffrn_measurement_details
;
List of Runs (angles in degrees, time in seconds):

  # Type    Start    End  Width  t~exp~   \w     \q     \k     \f   Frames
#--------------------------------------------------------------------------
  1  \w    -44.00  21.00   1.00   55.31    --  -11.01  77.00 -90.00   65
  2  \w    -35.00  63.00   1.00   55.31    --  -11.01  37.00 150.00   98
  3  \w    -15.00  30.00   1.00   55.31    --  -11.01 -99.00 150.00   45
  4  \w    -84.00  17.00   1.00   55.31    --  -11.01 -57.00  30.00  101
  5  \w    -39.00  62.00   1.00   55.31    --  -11.01  57.00  30.00  101
  6  \w    -42.00 -17.00   1.00   55.31    --  -11.01 -77.00 -90.00   25
  7  \w    -44.00  21.00   1.00   55.31    --  -11.01  77.00-150.00   65
;
_diffrn_measurement_device 'four-circle diffractometer'
_diffrn_measurement_device_type 'SuperNova, Dual, Cu at home/near, Atlas'
_diffrn_measurement_method '\w scans'
_diffrn_orient_matrix_type 'CrysAlisPro convention (1999,Acta A55,543-557)'
_diffrn_orient_matrix_UB_11 -0.0480348000
_diffrn_orient_matrix_UB_12 -0.0263592000
_diffrn_orient_matrix_UB_13 -0.0550177000
_diffrn_orient_matrix_UB_21 -0.0685436000
_diffrn_orient_matrix_UB_22 0.0067559000
_diffrn_orient_matrix_UB_23 0.0151791000
_diffrn_orient_matrix_UB_31 -0.0012857000
_diffrn_orient_matrix_UB_32 0.0521874000
_diffrn_orient_matrix_UB_33 -0.0056763000
_diffrn_radiation_monochromator mirror
_diffrn_radiation_probe x-ray
_diffrn_radiation_type 'Mo K\a'
_diffrn_radiation_wavelength 0.71075
_diffrn_reflns_av_R_equivalents 0.0378
_diffrn_reflns_av_unetI/netI 0.0656
_diffrn_reflns_Laue_measured_fraction_full 0.999
_diffrn_reflns_Laue_measured_fraction_max 0.876
_diffrn_reflns_limit_h_max 12
_diffrn_reflns_limit_h_min -12
_diffrn_reflns_limit_k_max 17
_diffrn_reflns_limit_k_min -17
_diffrn_reflns_limit_l_max 19
_diffrn_reflns_limit_l_min -19
_diffrn_reflns_number 20202
_diffrn_reflns_point_group_measured_fraction_full 0.923
_diffrn_reflns_point_group_measured_fraction_max 0.756
_diffrn_reflns_theta_full 25.214
_diffrn_reflns_theta_max 29.456
_diffrn_reflns_theta_min 2.401
_diffrn_source 'micro-focus sealed X-ray tube'
_diffrn_source_type 'SuperNova (Mo) X-ray Source'
_exptl_absorpt_coefficient_mu 4.336
_exptl_absorpt_correction_T_max 1.00000
_exptl_absorpt_correction_T_min 0.92776
_exptl_absorpt_correction_type multi-scan
_exptl_absorpt_process_details
;
CrysAlisPro 1.171.40.68a (Rigaku Oxford Diffraction, 2019)
Empirical absorption correction using spherical harmonics,
 implemented in SCALE3 ABSPACK scaling algorithm.
;
_exptl_crystal_colour yellow
_exptl_crystal_colour_primary yellow
_exptl_crystal_density_diffrn 1.660
_exptl_crystal_description plate
_exptl_crystal_F_000 720
_exptl_crystal_size_max 0.1
_exptl_crystal_size_mid 0.08
_exptl_crystal_size_min 0.02
_refine_diff_density_max 1.259
_refine_diff_density_min -1.346
_refine_diff_density_rms 0.108
_refine_ls_abs_structure_details
;
 Flack x determined using 4157 quotients [(I+)-(I-)]/[(I+)+(I-)]
 (Parsons, Flack and Wagner, Acta Cryst. B69 (2013) 249-259).
;
_refine_ls_abs_structure_Flack -0.036(9)
_refine_ls_extinction_method none
_refine_ls_goodness_of_fit_ref 0.975
_refine_ls_hydrogen_treatment constr
_refine_ls_matrix_type full
_refine_ls_number_parameters 651
_refine_ls_number_reflns 12182
_refine_ls_number_restraints 3
_refine_ls_restrained_S_all 0.974
_refine_ls_R_factor_all 0.0416
_refine_ls_R_factor_gt 0.0320
_refine_ls_shift/su_max 0.001
_refine_ls_shift/su_mean 0.000
_refine_ls_structure_factor_coef Fsqd
_refine_ls_weighting_details 'w=1/[\s^2^(Fo^2^)+(0.0139P)^2^] where P=(Fo^2^+2Fc^2^)/3'
_refine_ls_weighting_scheme calc
_refine_ls_wR_factor_gt 0.0578
_refine_ls_wR_factor_ref 0.0603
_reflns_Friedel_coverage 0.727
_reflns_Friedel_fraction_full 0.847
_reflns_Friedel_fraction_max 0.637
_reflns_number_gt 10632
_reflns_number_total 12182
_reflns_threshold_expression 'I > 2\s(I)'
_cod_data_source_file d3dt04138g2.cif
_cod_data_source_block moc625
_cod_depositor_comments 'Adding full bibliography for 7715157.cif.'
_cod_database_code 7715157
_shelx_shelxl_version_number 2018/3
_chemical_oxdiff_formula 'C31 H36 Cl1 Re1 N2 O4'
_shelx_space_group_comment
;
The symmetry employed for this shelxl refinement is uniquely defined
by the following loop, which should always be used as a source of
symmetry information in preference to the above space-group names.
They are only intended as comments.
;
_shelx_estimated_absorpt_t_max 0.918
_shelx_estimated_absorpt_t_min 0.671
_reflns_odcompleteness_completeness 99.95
_reflns_odcompleteness_iscentric 1
_reflns_odcompleteness_theta 26.32
_olex2_refinement_description
;
1. Fixed Uiso
 At 1.2 times of:
  All C(H) groups, All C(H,H) groups
 At 1.5 times of:
  All C(H,H,H) groups, All O(H) groups
2. Uiso/Uaniso restraints and constraints
Uanis(N6) = Uanis(C51) = Uanis(C44) = Uanis(C35) = Uanis(C32) = Uanis(C23)
Uanis(N12) = Uanis(C11) = Uanis(C19)
Uanis(O17) = Uanis(C7)
Uanis(Re2) = Uanis(C21) = Uanis(C30)
3.a Ternary CH refined with riding coordinates:
 C26(H26), C31(H31), C50(H50), C67(H67), C70(H70), C71(H71), C79(H79),
 C82(H82), C12(H12), C6(H6)
3.b Secondary CH2 refined with riding coordinates:
 C40(H40A,H40B), C46(H46A,H46B), C47(H47A,H47B), C48(H48A,H48B), C52(H52A,
 H52B), C56(H56A,H56B), C59(H59A,H59B), C60(H60A,H60B), C104(H10A,H10B), C5(H5A,
 H5B), C2(H2A,H2B), C17(H17A,H17B), C15(H15A,H15B), C24(H24A,H24B), C18(H18A,
 H18B), C1(H1A,H1B)
3.c Aromatic/amide H refined with riding coordinates:
 C19(H19), C20(H20), C27(H27), C32(H32), C34(H34), C35(H35), C43(H43),
 C44(H44), C49(H49), C51(H51)
3.d Idealised Me refined as rotating group:
 C39(H39A,H39B,H39C), C42(H42A,H42B,H42C), C62(H62A,H62B,H62C), C3(H3A,H3B,
 H3C), C45(H45A,H45B,H45C), C4(H4A,H4B,H4C)
3.e Idealised tetrahedral OH refined as rotating group:
 O4(H4), O5(H5)
;
_olex2_submission_special_instructions 'No special instructions were received'
_oxdiff_exptl_absorpt_empirical_details
;
Empirical correction (ABSPACK) includes:
- Absorption correction using spherical harmonics
- Frame scaling
;
_oxdiff_exptl_absorpt_empirical_full_max 1.294
_oxdiff_exptl_absorpt_empirical_full_min 0.855

loop_
_space_group_symop_operation_xyz
'x, y, z'

loop_
_atom_site_label
_atom_site_type_symbol
_atom_site_fract_x
_atom_site_fract_y
_atom_site_fract_z
_atom_site_U_iso_or_equiv
_atom_site_adp_type
_atom_site_occupancy
_atom_site_site_symmetry_order
_atom_site_calc_flag
_atom_site_refinement_flags_posn
_atom_site_refinement_flags_adp
_atom_site_refinement_flags_occupancy
_atom_site_disorder_assembly
_atom_site_disorder_group
Re1 Re 0.82104(2) 0.57913(2) 0.70075(2) 0.01772(13) Uani 1 1 d . . . . .
Re2 Re 0.27305(3) 1.22701(2) 0.82365(2) 0.02133(14) Uani 1 1 d . . . . .
Cl4 Cl 0.2853(5) 1.0505(3) 0.6813(3) 0.0322(8) Uani 1 1 d . . . . .
Cl1 Cl 0.8337(5) 0.7480(3) 0.8588(3) 0.0280(8) Uani 1 1 d . . . . .
N3 N 1.0505(14) 0.6567(9) 0.7263(9) 0.0179(16) Uani 1 1 d . . . . .
O4 O 1.4434(13) 1.0912(11) 1.5215(9) 0.041(3) Uani 1 1 d . . . . .
H4 H 1.405666 1.074873 1.563266 0.062 Uiso 1 1 calc R U . . .
O5 O -0.3578(12) 0.7053(10) 0.0030(8) 0.032(3) Uani 1 1 d . . . . .
H5 H -0.290713 0.720597 -0.022581 0.048 Uiso 1 1 calc R U . . .
N6 N 0.0414(15) 1.1456(11) 0.7954(10) 0.0249(12) Uani 1 1 d . . . . .
C7 C 0.477(2) 1.2864(13) 0.8383(14) 0.033(2) Uani 1 1 d . . . . .
O8 O 0.8067(14) 0.3908(9) 0.4929(8) 0.050(3) Uani 1 1 d . . . . .
C9 C 0.6135(18) 0.5186(11) 0.6897(11) 0.021(2) Uani 1 1 d . . . . .
C10 C 0.9065(16) 0.7609(10) 0.6251(10) 0.018(2) Uani 1 1 d . . . . .
C11 C 0.1845(17) 1.0568(11) 0.9089(11) 0.0194(15) Uani 1 1 d . . . . .
N12 N 0.3146(13) 1.1262(9) 0.9287(8) 0.0194(15) Uani 1 1 d . . . . .
C13 C 0.7620(17) 1.1131(11) 1.1456(12) 0.021(3) Uani 1 1 d . . . . .
C14 C 1.0582(15) 0.7411(10) 0.6912(10) 0.0121(16) Uani 1 1 d . . . . .
N15 N 0.7779(12) 0.6964(8) 0.6146(7) 0.0157(19) Uani 1 1 d . . . . .
C16 C 0.7553(16) 0.8441(11) 0.5060(10) 0.016(3) Uani 1 1 d . . . . .
O17 O 0.6002(13) 1.3220(9) 0.8436(9) 0.033(2) Uani 1 1 d . . . . .
O18 O 0.2615(13) 1.4344(8) 1.0067(8) 0.046(3) Uani 1 1 d . . . . .
C19 C 0.1921(17) 0.9748(11) 0.9535(11) 0.0194(15) Uani 1 1 d . . . . .
H19 H 0.101900 0.921882 0.932497 0.023 Uiso 1 1 calc R U . . .
C20 C 0.8963(17) 0.8360(12) 0.5744(11) 0.022(2) Uani 1 1 d . . . . .
H20 H 0.988886 0.882900 0.587279 0.026 Uiso 1 1 calc R U . . .
C21 C 0.1999(15) 1.3005(10) 0.7264(10) 0.02133(14) Uani 1 1 d . . . . .
C22 C 0.3405(15) 0.6751(11) 0.3747(11) 0.016(3) Uani 1 1 d . . . . .
C23 C 0.0323(17) 1.0683(12) 0.8386(12) 0.0249(12) Uani 1 1 d . . . . .
O24 O 0.4962(14) 0.4813(10) 0.6888(10) 0.042(3) Uani 1 1 d . . . . .
C25 C 0.3321(17) 0.9717(12) 1.0282(11) 0.021(3) Uani 1 1 d . . . . .
C26 C 0.0368(14) 0.6202(11) 0.2969(10) 0.015(2) Uani 1 1 d . . . . .
H26 H 0.038797 0.544140 0.246556 0.018 Uiso 1 1 calc R U . . .
C27 C 1.2048(17) 0.8022(12) 0.7146(10) 0.023(2) Uani 1 1 d . . . . .
H27 H 1.209306 0.861310 0.689828 0.028 Uiso 1 1 calc R U . . .
C28 C -0.1250(15) 0.6667(11) 0.1346(11) 0.018(3) Uani 1 1 d . . . . .
C29 C 0.8966(15) 0.4850(8) 0.7792(9) 0.029(3) Uani 1 1 d . . . . .
C30 C 0.2648(15) 1.3564(11) 0.9399(11) 0.02133(14) Uani 1 1 d . . . . .
C31 C 1.0519(16) 1.1979(11) 1.2501(11) 0.027(3) Uani 1 1 d . . . . .
H31 H 1.082191 1.145000 1.190258 0.033 Uiso 1 1 calc R U . . .
C32 C -0.1088(17) 1.0084(13) 0.8188(11) 0.0249(12) Uani 1 1 d . . . . .
H32 H -0.112040 0.952713 0.848112 0.030 Uiso 1 1 calc R U . . .
C33 C 1.2158(17) 1.1194(11) 1.3839(11) 0.020(3) Uani 1 1 d . . . . .
C34 C 1.3406(18) 0.7772(13) 0.7727(12) 0.031(2) Uani 1 1 d . . . . .
H34 H 1.439741 0.819020 0.789376 0.037 Uiso 1 1 calc R U . . .
C35 C -0.2474(18) 1.0298(12) 0.7554(12) 0.0249(12) Uani 1 1 d . . . . .
H35 H -0.346425 0.990058 0.742203 0.030 Uiso 1 1 calc R U . . .
C36 C 0.4608(16) 1.0507(11) 1.0584(10) 0.020(3) Uani 1 1 d . . . . .
C37 C 0.4490(14) 1.1269(9) 1.0049(8) 0.019(2) Uani 1 1 d . . . . .
C38 C 0.6351(13) 0.7061(8) 0.5490(8) 0.014(2) Uani 1 1 d . . . . .
C39 C 0.3453(18) 0.8758(12) 1.0695(12) 0.025(3) Uani 1 1 d . . . . .
H39A H 0.416033 0.827694 1.040864 0.038 Uiso 1 1 calc R U . . .
H39B H 0.240628 0.832704 1.045271 0.038 Uiso 1 1 calc R U . . .
H39C H 0.387786 0.905898 1.148712 0.038 Uiso 1 1 calc R U . . .
C40 C 0.4904(10) 0.6417(7) 0.5434(7) 0.0175(19) Uani 1 1 d . . . . .
H40A H 0.491382 0.656740 0.618005 0.021 Uiso 1 1 calc R U . . .
H40B H 0.494501 0.561561 0.509857 0.021 Uiso 1 1 calc R U . . .
C41 C 0.6210(15) 0.7724(11) 0.4884(10) 0.017(2) Uani 1 1 d . . . . .
C42 C 0.7478(18) 0.9228(11) 0.4496(11) 0.022(3) Uani 1 1 d . . . . .
H42A H 0.849310 0.971401 0.479284 0.033 Uiso 1 1 calc R U . . .
H42B H 0.664269 0.967819 0.460136 0.033 Uiso 1 1 calc R U . . .
H42C H 0.724799 0.881247 0.372182 0.033 Uiso 1 1 calc R U . . .
C43 C 1.3317(19) 0.6904(13) 0.8067(13) 0.034(3) Uani 1 1 d . . . . .
H43 H 1.424510 0.671451 0.847564 0.041 Uiso 1 1 calc R U . . .
C44 C -0.2396(18) 1.1094(12) 0.7119(12) 0.0249(12) Uani 1 1 d . . . . .
H44 H -0.332605 1.126143 0.668919 0.030 Uiso 1 1 calc R U . . .
O45 O 0.1536(11) 1.3462(7) 0.6671(6) 0.037(2) Uani 1 1 d . . . . .
C46 C 0.0208(16) 0.7418(10) 0.1482(11) 0.021(3) Uani 1 1 d . . . . .
H46A H 0.019292 0.738950 0.076238 0.026 Uiso 1 1 calc R U . . .
H46B H 0.016752 0.819417 0.191861 0.026 Uiso 1 1 calc R U . . .
C47 C 1.0698(17) 1.0748(13) 1.3970(11) 0.035(4) Uani 1 1 d . . . . .
H47A H 1.047762 1.130745 1.458110 0.042 Uiso 1 1 calc R U . . .
H47B H 1.088037 1.007298 1.414069 0.042 Uiso 1 1 calc R U . . .
C48 C 0.4688(14) 0.7729(9) 0.4065(8) 0.020(2) Uani 1 1 d . . . . .
H48A H 0.489723 0.771784 0.340643 0.025 Uiso 1 1 calc R U . . .
H48B H 0.428311 0.843014 0.435653 0.025 Uiso 1 1 calc R U . . .
C49 C 1.1887(18) 0.6326(12) 0.7812(11) 0.027(2) Uani 1 1 d . . . . .
H49 H 1.184802 0.571216 0.802911 0.033 Uiso 1 1 calc R U . . .
C50 C -0.1121(9) 0.6630(6) 0.2451(6) 0.0200(16) Uani 1 1 d . . . . .
H50 H -0.101937 0.741989 0.294080 0.024 Uiso 1 1 calc R U . . .
C51 C -0.0921(17) 1.1643(12) 0.7326(11) 0.0249(12) Uani 1 1 d . . . . .
H51 H -0.085416 1.217378 0.700817 0.030 Uiso 1 1 calc R U . . .
C52 C 0.6121(13) 1.0612(9) 1.1502(8) 0.023(3) Uani 1 1 d . . . . .
H52A H 0.598141 1.105965 1.219349 0.027 Uiso 1 1 calc R U . . .
H52B H 0.626730 0.986166 1.150950 0.027 Uiso 1 1 calc R U . . .
O54 O 0.9462(11) 0.4287(7) 0.8233(6) 0.033(2) Uani 1 1 d . . . . .
C56 C -0.3877(9) 0.6490(8) 0.1447(7) 0.033(2) Uani 1 1 d . . . . .
H56A H -0.455456 0.585183 0.081260 0.039 Uiso 1 1 calc R U . . .
H56B H -0.456092 0.697589 0.177469 0.039 Uiso 1 1 calc R U . . .
C59 C 0.5922(11) 1.2041(7) 1.0233(8) 0.027(2) Uani 1 1 d . . . . .
H59A H 0.560348 1.277111 1.026124 0.033 Uiso 1 1 calc R U . . .
H59B H 0.629097 1.174334 0.960605 0.033 Uiso 1 1 calc R U . . .
C60 C 0.0405(9) 0.6147(7) 0.4045(6) 0.0246(17) Uani 1 1 d . . . . .
H60A H 0.023373 0.687244 0.450984 0.030 Uiso 1 1 calc R U . . .
H60B H -0.046571 0.557977 0.391653 0.030 Uiso 1 1 calc R U . . .
C62 C 0.8014(10) 1.0282(6) 1.0504(6) 0.0280(18) Uani 1 1 d . . . . .
H62A H 0.829663 0.962602 1.067195 0.042 Uiso 1 1 calc R U . . .
H62B H 0.890306 1.062216 1.039394 0.042 Uiso 1 1 calc R U . . .
H62C H 0.709125 1.006156 0.984366 0.042 Uiso 1 1 calc R U . . .
C67 C 0.1800(10) 0.6991(7) 0.3109(7) 0.0161(19) Uani 1 1 d . . . . .
H67 H 0.167700 0.774547 0.356824 0.019 Uiso 1 1 calc R U . . .
C70 C 0.3347(8) 0.6680(6) 0.4795(6) 0.0180(15) Uani 1 1 d . . . . .
H70 H 0.320047 0.743008 0.524928 0.022 Uiso 1 1 calc R U . . .
C71 C 0.8994(11) 1.1429(7) 1.2527(7) 0.021(2) Uani 1 1 d . . . . .
H71 H 0.867140 1.201102 1.308067 0.025 Uiso 1 1 calc R U . . .
C79 C -0.2805(9) 0.7138(6) 0.1111(6) 0.0212(16) Uani 1 1 d . . . . .
H79 H -0.261009 0.793691 0.159769 0.025 Uiso 1 1 calc R U . . .
C82 C 1.3593(10) 1.1684(7) 1.4863(7) 0.034(2) Uani 1 1 d . . . . .
H82 H 1.324631 1.217423 1.545856 0.041 Uiso 1 1 calc R U . . .
C104 C 0.9263(12) 1.0463(8) 1.2929(8) 0.028(2) Uani 1 1 d . . . . .
H10A H 0.941747 0.981676 1.235263 0.034 Uiso 1 1 calc R U . . .
H10B H 0.830598 1.024617 1.306448 0.034 Uiso 1 1 calc R U . . .
C3 C 0.3840(9) 0.5667(5) 0.3042(6) 0.0183(15) Uani 1 1 d . . . . .
H3A H 0.392574 0.574779 0.238926 0.027 Uiso 1 1 calc R U . . .
H3B H 0.301623 0.504455 0.283653 0.027 Uiso 1 1 calc R U . . .
H3C H 0.485108 0.552375 0.345582 0.027 Uiso 1 1 calc R U . . .
C45 C 1.2640(9) 1.0298(6) 1.2985(6) 0.0253(18) Uani 1 1 d . . . . .
H45A H 1.289717 0.967762 1.322206 0.038 Uiso 1 1 calc R U . . .
H45B H 1.356628 1.061126 1.289236 0.038 Uiso 1 1 calc R U . . .
H45C H 1.176558 1.003162 1.229596 0.038 Uiso 1 1 calc R U . . .
C12 C 1.1854(9) 1.2228(6) 1.3548(7) 0.030(2) Uani 1 1 d . . . . .
H12 H 1.152497 1.276102 1.413087 0.037 Uiso 1 1 calc R U . . .
C5 C -0.2756(9) 0.6088(8) 0.2280(7) 0.0295(19) Uani 1 1 d . . . . .
H5A H -0.299273 0.633236 0.296363 0.035 Uiso 1 1 calc R U . . .
H5B H -0.284076 0.526867 0.199278 0.035 Uiso 1 1 calc R U . . .
C6 C 0.7297(9) 1.2214(6) 1.1260(7) 0.030(2) Uani 1 1 d . . . . .
H6 H 0.702185 1.271968 1.188461 0.036 Uiso 1 1 calc R U . . .
C4 C -0.1415(9) 0.5531(6) 0.0474(6) 0.0255(18) Uani 1 1 d . . . . .
H4A H -0.169345 0.559958 -0.023334 0.038 Uiso 1 1 calc R U . . .
H4B H -0.224592 0.502344 0.046979 0.038 Uiso 1 1 calc R U . . .
H4C H -0.041288 0.523863 0.062330 0.038 Uiso 1 1 calc R U . . .
C2 C 0.1729(11) 0.7069(7) 0.2029(8) 0.021(2) Uani 1 1 d . . . . .
H2A H 0.263138 0.761032 0.215446 0.026 Uiso 1 1 calc R U . . .
H2B H 0.184076 0.633720 0.153876 0.026 Uiso 1 1 calc R U . . .
C17 C 1.3514(10) 1.2736(7) 1.3677(9) 0.043(3) Uani 1 1 d . . . . .
H17A H 1.360399 1.355277 1.389580 0.051 Uiso 1 1 calc R U . . .
H17B H 1.374719 1.242014 1.299418 0.051 Uiso 1 1 calc R U . . .
C15 C 1.4647(10) 1.2411(7) 1.4584(8) 0.037(2) Uani 1 1 d . . . . .
H15A H 1.543910 1.199169 1.432328 0.045 Uiso 1 1 calc R U . . .
H15B H 1.520574 1.308205 1.522709 0.045 Uiso 1 1 calc R U . . .
C24 C 0.8787(11) 1.2806(8) 1.1229(10) 0.052(3) Uani 1 1 d . . . . .
H24A H 0.905945 1.233636 1.059816 0.062 Uiso 1 1 calc R U . . .
H24B H 0.855921 1.351485 1.113917 0.062 Uiso 1 1 calc R U . . .
C18 C 1.0185(11) 1.3039(7) 1.2255(10) 0.053(3) Uani 1 1 d . . . . .
H18A H 0.997114 1.359511 1.287099 0.064 Uiso 1 1 calc R U . . .
H18B H 1.113313 1.335769 1.217646 0.064 Uiso 1 1 calc R U . . .
C53 C 0.8111(15) 0.4616(10) 0.5699(11) 0.036(3) Uani 1 1 d . . . . .
C1 C 0.1965(9) 0.5862(7) 0.4629(6) 0.0208(17) Uani 1 1 d . . . . .
H1A H 0.196132 0.587387 0.533940 0.025 Uiso 1 1 calc R U . . .
H1B H 0.208714 0.510358 0.420042 0.025 Uiso 1 1 calc R U . . .

loop_
_atom_site_aniso_label
_atom_site_aniso_U_11
_atom_site_aniso_U_22
_atom_site_aniso_U_33
_atom_site_aniso_U_23
_atom_site_aniso_U_13
_atom_site_aniso_U_12
Re1 0.0166(3) 0.0182(3) 0.0177(3) 0.0074(2) 0.0039(3) 0.0036(2)
Re2 0.0170(3) 0.0195(3) 0.0234(3) 0.0085(3) 0.0004(3) 0.0040(3)
Cl4 0.0390(19) 0.0249(16) 0.0339(17) 0.0100(13) 0.0149(15) 0.0057(13)
Cl1 0.0340(17) 0.0256(15) 0.0228(14) 0.0077(11) 0.0092(12) 0.0020(12)
N3 0.017(4) 0.018(4) 0.017(4) 0.008(3) 0.001(3) 0.003(3)
O4 0.018(5) 0.072(8) 0.041(7) 0.034(6) 0.004(5) 0.017(5)
O5 0.014(5) 0.060(7) 0.026(5) 0.026(5) 0.000(4) 0.004(4)
N6 0.016(3) 0.030(3) 0.022(3) 0.006(2) 0.002(2) 0.005(2)
C7 0.029(5) 0.034(5) 0.046(5) 0.025(4) 0.015(4) 0.004(4)
O8 0.056(7) 0.052(6) 0.030(5) 0.001(4) 0.013(5) 0.002(5)
C9 0.029(7) 0.012(5) 0.015(5) 0.002(4) 0.002(4) 0.004(4)
C10 0.012(4) 0.019(5) 0.015(5) 0.002(4) 0.003(4) 0.003(4)
C11 0.014(3) 0.018(3) 0.020(3) 0.006(3) 0.001(3) -0.001(2)
N12 0.014(3) 0.018(3) 0.020(3) 0.006(3) 0.001(3) -0.001(2)
C13 0.021(7) 0.021(5) 0.025(6) 0.013(5) 0.009(5) 0.005(4)
C14 0.012(4) 0.014(4) 0.007(4) 0.000(3) 0.004(3) 0.004(3)
N15 0.016(4) 0.019(4) 0.008(4) 0.000(3) 0.003(3) 0.002(3)
C16 0.014(6) 0.014(5) 0.015(6) 0.000(4) 0.002(5) 0.001(4)
O17 0.029(5) 0.034(5) 0.046(5) 0.025(4) 0.015(4) 0.004(4)
O18 0.039(5) 0.040(5) 0.041(6) 0.001(4) 0.004(4) 0.015(4)
C19 0.014(3) 0.018(3) 0.020(3) 0.006(3) 0.001(3) -0.001(2)
C20 0.019(5) 0.024(5) 0.023(5) 0.007(4) 0.010(4) -0.003(4)
C21 0.0170(3) 0.0195(3) 0.0234(3) 0.0085(3) 0.0004(3) 0.0040(3)
C22 0.004(5) 0.026(6) 0.019(6) 0.016(5) -0.004(4) -0.002(4)
C23 0.016(3) 0.030(3) 0.022(3) 0.006(2) 0.002(2) 0.005(2)
O24 0.026(6) 0.047(6) 0.057(7) 0.028(5) 0.010(5) -0.004(5)
C25 0.020(6) 0.031(7) 0.023(6) 0.017(6) 0.013(5) 0.006(5)
C26 0.007(4) 0.024(5) 0.015(5) 0.008(4) 0.004(4) 0.002(4)
C27 0.023(5) 0.030(5) 0.016(5) 0.007(4) 0.007(4) 0.000(4)
C28 0.007(5) 0.025(6) 0.021(6) 0.007(4) 0.004(4) 0.001(4)
C29 0.034(5) 0.024(6) 0.037(7) 0.012(5) 0.021(5) 0.014(4)
C30 0.0170(3) 0.0195(3) 0.0234(3) 0.0085(3) 0.0004(3) 0.0040(3)
C31 0.023(6) 0.021(6) 0.035(7) 0.016(5) -0.002(5) 0.002(4)
C32 0.016(3) 0.030(3) 0.022(3) 0.006(2) 0.002(2) 0.005(2)
C33 0.022(6) 0.022(6) 0.014(5) 0.008(4) 0.000(5) 0.004(4)
C34 0.013(5) 0.044(6) 0.023(5) -0.001(4) 0.003(4) -0.007(4)
C35 0.016(3) 0.030(3) 0.022(3) 0.006(2) 0.002(2) 0.005(2)
C36 0.016(5) 0.031(6) 0.017(5) 0.012(5) 0.006(4) 0.004(4)
C37 0.021(5) 0.017(5) 0.014(5) 0.001(4) 0.003(4) 0.004(4)
C38 0.011(4) 0.017(5) 0.009(5) -0.002(4) 0.004(4) 0.002(3)
C39 0.020(8) 0.031(8) 0.027(8) 0.019(6) 0.001(6) 0.002(6)
C40 0.011(4) 0.024(5) 0.020(5) 0.013(4) 0.005(4) 0.004(4)
C41 0.009(4) 0.026(5) 0.022(6) 0.014(4) 0.007(4) 0.004(4)
C42 0.022(8) 0.019(6) 0.023(7) 0.004(5) 0.007(6) -0.003(5)
C43 0.019(5) 0.042(6) 0.031(6) 0.011(5) -0.003(5) 0.009(5)
C44 0.016(3) 0.030(3) 0.022(3) 0.006(2) 0.002(2) 0.005(2)
O45 0.045(5) 0.042(5) 0.033(5) 0.023(4) 0.014(4) 0.023(4)
C46 0.018(6) 0.022(5) 0.027(6) 0.014(4) 0.007(5) 0.002(4)
C47 0.014(6) 0.063(9) 0.028(6) 0.024(6) -0.001(5) 0.003(6)
C48 0.022(5) 0.021(5) 0.019(5) 0.009(4) 0.006(4) -0.001(4)
C49 0.029(6) 0.027(5) 0.030(6) 0.015(5) 0.009(5) 0.014(4)
C50 0.013(4) 0.027(4) 0.021(4) 0.009(3) 0.007(3) 0.003(3)
C51 0.016(3) 0.030(3) 0.022(3) 0.006(2) 0.002(2) 0.005(2)
C52 0.014(4) 0.029(6) 0.023(6) 0.014(5) -0.002(4) 0.000(4)
O54 0.045(5) 0.035(4) 0.035(5) 0.024(4) 0.020(4) 0.020(4)
C56 0.011(4) 0.060(6) 0.033(5) 0.028(5) 0.002(4) 0.005(4)
C59 0.017(5) 0.023(5) 0.039(6) 0.018(5) -0.001(5) -0.002(4)
C60 0.016(4) 0.038(4) 0.024(4) 0.018(4) 0.004(3) 0.000(3)
C62 0.023(4) 0.029(4) 0.028(5) 0.011(4) 0.002(4) 0.002(3)
C67 0.013(4) 0.020(5) 0.016(5) 0.006(4) 0.005(4) 0.006(3)
C70 0.013(4) 0.027(4) 0.017(4) 0.013(3) 0.003(3) 0.004(3)
C71 0.017(4) 0.018(5) 0.022(5) 0.006(4) 0.000(4) 0.005(4)
C79 0.013(4) 0.030(4) 0.020(4) 0.010(4) 0.004(3) 0.008(3)
C82 0.022(5) 0.042(5) 0.030(5) 0.010(4) 0.002(4) 0.008(4)
C104 0.019(5) 0.038(6) 0.033(6) 0.022(5) 0.005(4) 0.000(5)
C3 0.016(4) 0.019(4) 0.021(4) 0.008(3) 0.007(3) 0.004(3)
C45 0.020(4) 0.023(4) 0.028(4) 0.008(3) 0.002(4) 0.000(3)
C12 0.016(4) 0.020(4) 0.042(5) 0.009(4) -0.006(4) -0.001(3)
C5 0.015(4) 0.051(5) 0.028(5) 0.023(4) 0.005(4) 0.003(4)
C6 0.017(4) 0.021(4) 0.042(5) 0.015(4) -0.010(4) 0.001(3)
C4 0.023(4) 0.025(4) 0.022(4) 0.006(3) 0.002(4) 0.000(3)
C2 0.012(4) 0.026(5) 0.025(5) 0.014(4) 0.000(4) -0.003(4)
C17 0.013(4) 0.027(5) 0.072(7) 0.025(5) -0.014(5) -0.007(4)
C15 0.018(4) 0.025(4) 0.045(6) 0.002(4) -0.007(4) -0.003(4)
C24 0.028(5) 0.039(6) 0.083(9) 0.048(6) -0.016(6) -0.012(4)
C18 0.021(5) 0.034(5) 0.092(9) 0.042(6) -0.020(5) -0.008(4)
C53 0.028(6) 0.023(5) 0.044(8) 0.000(5) 0.009(5) 0.007(4)
C1 0.018(4) 0.032(4) 0.020(4) 0.016(4) 0.008(3) 0.004(3)

loop_
_atom_type_symbol
_atom_type_description
_atom_type_scat_dispersion_real
_atom_type_scat_dispersion_imag
_atom_type_scat_source
C C 0.0033 0.0016 'International Tables Vol C Tables 4.2.6.8 and 6.1.1.4'
H H 0.0000 0.0000 'International Tables Vol C Tables 4.2.6.8 and 6.1.1.4'
Cl Cl 0.1484 0.1585 'International Tables Vol C Tables 4.2.6.8 and 6.1.1.4'
N N 0.0061 0.0033 'International Tables Vol C Tables 4.2.6.8 and 6.1.1.4'
O O 0.0106 0.0060 'International Tables Vol C Tables 4.2.6.8 and 6.1.1.4'
Re Re -1.0185 7.2310 'International Tables Vol C Tables 4.2.6.8 and 6.1.1.4'

loop_
_geom_angle_atom_site_label_1
_geom_angle_atom_site_label_2
_geom_angle_atom_site_label_3
_geom_angle
_geom_angle_site_symmetry_1
_geom_angle_site_symmetry_3
_geom_angle_publ_flag
N3 Re1 Cl1 82.9(3) . . ?
N3 Re1 N15 74.7(4) . . ?
C9 Re1 Cl1 92.1(4) . . ?
C9 Re1 N3 174.9(6) . . ?
C9 Re1 N15 105.6(5) . . ?
N15 Re1 Cl1 82.7(2) . . ?
C29 Re1 Cl1 97.3(3) . . ?
C29 Re1 N3 95.3(5) . . ?
C29 Re1 C9 84.4(6) . . ?
C29 Re1 N15 169.9(5) . . ?
C53 Re1 Cl1 172.9(4) . . ?
C53 Re1 N3 94.2(5) . . ?
C53 Re1 C9 90.9(6) . . ?
C53 Re1 N15 90.3(4) . . ?
C53 Re1 C29 89.4(4) . . ?
N6 Re2 Cl4 84.1(4) . . ?
N6 Re2 N12 74.5(4) . . ?
C7 Re2 Cl4 90.7(5) . . ?
C7 Re2 N6 174.7(7) . . ?
C7 Re2 N12 105.1(6) . . ?
C7 Re2 C30 90.8(7) . . ?
N12 Re2 Cl4 84.0(3) . . ?
C21 Re2 Cl4 94.5(4) . . ?
C21 Re2 N6 95.2(5) . . ?
C21 Re2 C7 85.0(6) . . ?
C21 Re2 N12 169.8(5) . . ?
C21 Re2 C30 89.6(5) . . ?
C30 Re2 Cl4 175.7(4) . . ?
C30 Re2 N6 94.5(5) . . ?
C30 Re2 N12 91.7(4) . . ?
C14 N3 Re1 117.6(9) . . ?
C14 N3 C49 117.4(13) . . ?
C49 N3 Re1 124.9(10) . . ?
C82 O4 H4 109.5 . . ?
C79 O5 H5 109.5 . . ?
C23 N6 Re2 118.3(10) . . ?
C51 N6 Re2 123.0(11) . . ?
C51 N6 C23 118.6(14) . . ?
O17 C7 Re2 177.7(15) . . ?
O24 C9 Re1 175.6(13) . . ?
N15 C10 C14 114.7(11) . . ?
N15 C10 C20 122.0(12) . . ?
C20 C10 C14 123.3(12) . . ?
N12 C11 C19 121.6(13) . . ?
N12 C11 C23 118.7(12) . . ?
C19 C11 C23 119.8(13) . . ?
C11 N12 Re2 113.1(9) . . ?
C37 N12 Re2 128.2(8) . . ?
C37 N12 C11 118.8(11) . . ?
C52 C13 C62 107.1(10) . . ?
C52 C13 C71 111.6(10) . . ?
C52 C13 C6 108.1(10) . . ?
C71 C13 C62 111.1(10) . . ?
C71 C13 C6 107.8(10) . . ?
C6 C13 C62 111.0(10) . . ?
N3 C14 C10 116.3(12) . . ?
N3 C14 C27 120.2(12) . . ?
C27 C14 C10 123.4(12) . . ?
C10 N15 Re1 116.2(8) . . ?
C10 N15 C38 117.3(10) . . ?
C38 N15 Re1 126.4(8) . . ?
C20 C16 C41 117.6(13) . . ?
C20 C16 C42 120.4(13) . . ?
C41 C16 C42 122.0(12) . . ?
C11 C19 H19 120.3 . . ?
C25 C19 C11 119.4(14) . . ?
C25 C19 H19 120.3 . . ?
C10 C20 H20 119.4 . . ?
C16 C20 C10 121.3(13) . . ?
C16 C20 H20 119.4 . . ?
O45 C21 Re2 179.2(11) . . ?
C48 C22 C67 108.9(10) . . ?
C48 C22 C3 109.6(10) . . ?
C70 C22 C48 106.4(9) . . ?
C70 C22 C67 110.4(9) . . ?
C70 C22 C3 111.0(9) . . ?
C3 C22 C67 110.4(9) . . ?
N6 C23 C11 114.3(14) . . ?
N6 C23 C32 121.8(14) . . ?
C32 C23 C11 123.9(14) . . ?
C19 C25 C39 119.5(13) . . ?
C36 C25 C19 119.1(13) . . ?
C36 C25 C39 121.2(13) . . ?
C50 C26 H26 108.9 . . ?
C50 C26 C67 107.1(9) . . ?
C60 C26 H26 108.9 . . ?
C60 C26 C50 111.7(9) . . ?
C60 C26 C67 111.4(9) . . ?
C67 C26 H26 108.9 . . ?
C14 C27 H27 119.8 . . ?
C34 C27 C14 120.5(14) . . ?
C34 C27 H27 119.8 . . ?
C50 C28 C46 108.5(10) . . ?
C50 C28 C79 98.9(9) . . ?
C79 C28 C46 115.2(10) . . ?
C4 C28 C46 110.1(10) . . ?
C4 C28 C50 114.0(9) . . ?
C4 C28 C79 109.9(9) . . ?
O54 C29 Re1 176.9(10) . . ?
O18 C30 Re2 177.9(12) . . ?
C71 C31 H31 108.3 . . ?
C71 C31 C18 109.0(10) . . ?
C12 C31 H31 108.3 . . ?
C12 C31 C71 111.0(9) . . ?
C12 C31 C18 111.7(10) . . ?
C18 C31 H31 108.3 . . ?
C23 C32 H32 120.3 . . ?
C23 C32 C35 119.3(14) . . ?
C35 C32 H32 120.3 . . ?
C47 C33 C82 116.1(11) . . ?
C47 C33 C45 110.7(11) . . ?
C47 C33 C12 109.2(11) . . ?
C82 C33 C45 108.4(10) . . ?
C82 C33 C12 100.4(9) . . ?
C45 C33 C12 111.7(10) . . ?
C27 C34 H34 120.6 . . ?
C27 C34 C43 118.8(15) . . ?
C43 C34 H34 120.6 . . ?
C32 C35 H35 120.3 . . ?
C44 C35 C32 119.3(15) . . ?
C44 C35 H35 120.3 . . ?
C25 C36 C37 118.8(12) . . ?
C25 C36 C52 121.8(11) . . ?
C37 C36 C52 119.3(11) . . ?
N12 C37 C36 121.6(11) . . ?
N12 C37 C59 117.1(10) . . ?
C36 C37 C59 121.0(10) . . ?
N15 C38 C40 117.8(10) . . ?
N15 C38 C41 122.7(10) . . ?
C41 C38 C40 119.5(10) . . ?
C25 C39 H39A 109.5 . . ?
C25 C39 H39B 109.5 . . ?
C25 C39 H39C 109.5 . . ?
H39A C39 H39B 109.5 . . ?
H39A C39 H39C 109.5 . . ?
H39B C39 H39C 109.5 . . ?
C38 C40 H40A 108.6 . . ?
C38 C40 H40B 108.6 . . ?
C38 C40 C70 114.5(7) . . ?
H40A C40 H40B 107.6 . . ?
C70 C40 H40A 108.6 . . ?
C70 C40 H40B 108.6 . . ?
C16 C41 C48 118.3(11) . . ?
C38 C41 C16 118.6(12) . . ?
C38 C41 C48 123.1(11) . . ?
C16 C42 H42A 109.5 . . ?
C16 C42 H42B 109.5 . . ?
C16 C42 H42C 109.5 . . ?
H42A C42 H42B 109.5 . . ?
H42A C42 H42C 109.5 . . ?
H42B C42 H42C 109.5 . . ?
C34 C43 H43 120.5 . . ?
C49 C43 C34 118.9(15) . . ?
C49 C43 H43 120.5 . . ?
C35 C44 H44 121.0 . . ?
C35 C44 C51 118.1(14) . . ?
C51 C44 H44 121.0 . . ?
C28 C46 H46A 109.3 . . ?
C28 C46 H46B 109.3 . . ?
H46A C46 H46B 107.9 . . ?
C2 C46 C28 111.7(9) . . ?
C2 C46 H46A 109.3 . . ?
C2 C46 H46B 109.3 . . ?
C33 C47 H47A 109.5 . . ?
C33 C47 H47B 109.5 . . ?
C33 C47 C104 110.9(11) . . ?
H47A C47 H47B 108.1 . . ?
C104 C47 H47A 109.5 . . ?
C104 C47 H47B 109.5 . . ?
C22 C48 H48A 108.7 . . ?
C22 C48 H48B 108.7 . . ?
C41 C48 C22 114.1(10) . . ?
C41 C48 H48A 108.7 . . ?
C41 C48 H48B 108.7 . . ?
H48A C48 H48B 107.6 . . ?
N3 C49 H49 118.0 . . ?
C43 C49 N3 124.1(14) . . ?
C43 C49 H49 118.0 . . ?
C26 C50 H50 105.7 . . ?
C28 C50 C26 114.0(8) . . ?
C28 C50 H50 105.7 . . ?
C5 C50 C26 120.7(7) . . ?
C5 C50 C28 104.0(7) . . ?
C5 C50 H50 105.7 . . ?
N6 C51 C44 122.8(15) . . ?
N6 C51 H51 118.6 . . ?
C44 C51 H51 118.6 . . ?
C13 C52 C36 116.0(10) . . ?
C13 C52 H52A 108.3 . . ?
C13 C52 H52B 108.3 . . ?
C36 C52 H52A 108.3 . . ?
C36 C52 H52B 108.3 . . ?
H52A C52 H52B 107.4 . . ?
H56A C56 H56B 108.7 . . ?
C79 C56 H56A 110.6 . . ?
C79 C56 H56B 110.6 . . ?
C79 C56 C5 105.8(6) . . ?
C5 C56 H56A 110.6 . . ?
C5 C56 H56B 110.6 . . ?
C37 C59 H59A 108.5 . . ?
C37 C59 H59B 108.5 . . ?
C37 C59 C6 114.9(8) . . ?
H59A C59 H59B 107.5 . . ?
C6 C59 H59A 108.5 . . ?
C6 C59 H59B 108.5 . . ?
C26 C60 H60A 109.2 . . ?
C26 C60 H60B 109.2 . . ?
H60A C60 H60B 107.9 . . ?
C1 C60 C26 112.0(7) . . ?
C1 C60 H60A 109.2 . . ?
C1 C60 H60B 109.2 . . ?
C13 C62 H62A 109.5 . . ?
C13 C62 H62B 109.5 . . ?
C13 C62 H62C 109.5 . . ?
H62A C62 H62B 109.5 . . ?
H62A C62 H62C 109.5 . . ?
H62B C62 H62C 109.5 . . ?
C22 C67 H67 105.6 . . ?
C26 C67 C22 113.4(9) . . ?
C26 C67 H67 105.6 . . ?
C2 C67 C22 114.6(8) . . ?
C2 C67 C26 111.1(8) . . ?
C2 C67 H67 105.6 . . ?
C22 C70 C40 111.7(7) . . ?
C22 C70 H70 107.1 . . ?
C22 C70 C1 113.0(7) . . ?
C40 C70 H70 107.1 . . ?
C1 C70 C40 110.6(6) . . ?
C1 C70 H70 107.1 . . ?
C13 C71 C31 112.3(9) . . ?
C13 C71 H71 105.7 . . ?
C13 C71 C104 113.6(9) . . ?
C31 C71 H71 105.7 . . ?
C104 C71 C31 113.0(8) . . ?
C104 C71 H71 105.7 . . ?
O5 C79 C28 117.4(9) . . ?
O5 C79 C56 109.6(7) . . ?
O5 C79 H79 108.5 . . ?
C28 C79 C56 104.1(7) . . ?
C28 C79 H79 108.5 . . ?
C56 C79 H79 108.5 . . ?
O4 C82 C33 115.8(9) . . ?
O4 C82 H82 108.7 . . ?
O4 C82 C15 110.6(8) . . ?
C33 C82 H82 108.7 . . ?
C33 C82 C15 104.1(8) . . ?
C15 C82 H82 108.7 . . ?
C47 C104 H10A 108.9 . . ?
C47 C104 H10B 108.9 . . ?
C71 C104 C47 113.4(9) . . ?
C71 C104 H10A 108.9 . . ?
C71 C104 H10B 108.9 . . ?
H10A C104 H10B 107.7 . . ?
C22 C3 H3A 109.5 . . ?
C22 C3 H3B 109.5 . . ?
C22 C3 H3C 109.5 . . ?
H3A C3 H3B 109.5 . . ?
H3A C3 H3C 109.5 . . ?
H3B C3 H3C 109.5 . . ?
C33 C45 H45A 109.5 . . ?
C33 C45 H45B 109.5 . . ?
C33 C45 H45C 109.5 . . ?
H45A C45 H45B 109.5 . . ?
H45A C45 H45C 109.5 . . ?
H45B C45 H45C 109.5 . . ?
C31 C12 C33 112.7(9) . . ?
C31 C12 H12 106.7 . . ?
C31 C12 C17 119.5(9) . . ?
C33 C12 H12 106.7 . . ?
C33 C12 C17 103.6(8) . . ?
C17 C12 H12 106.7 . . ?
C50 C5 C56 103.8(6) . . ?
C50 C5 H5A 111.0 . . ?
C50 C5 H5B 111.0 . . ?
C56 C5 H5A 111.0 . . ?
C56 C5 H5B 111.0 . . ?
H5A C5 H5B 109.0 . . ?
C13 C6 H6 107.6 . . ?
C13 C6 C24 111.1(8) . . ?
C59 C6 C13 113.3(8) . . ?
C59 C6 H6 107.6 . . ?
C59 C6 C24 109.5(7) . . ?
C24 C6 H6 107.6 . . ?
C28 C4 H4A 109.5 . . ?
C28 C4 H4B 109.5 . . ?
C28 C4 H4C 109.5 . . ?
H4A C4 H4B 109.5 . . ?
H4A C4 H4C 109.5 . . ?
H4B C4 H4C 109.5 . . ?
C46 C2 C67 113.1(8) . . ?
C46 C2 H2A 109.0 . . ?
C46 C2 H2B 109.0 . . ?
C67 C2 H2A 109.0 . . ?
C67 C2 H2B 109.0 . . ?
H2A C2 H2B 107.8 . . ?
C12 C17 H17A 111.0 . . ?
C12 C17 H17B 111.0 . . ?
C12 C17 C15 103.8(7) . . ?
H17A C17 H17B 109.0 . . ?
C15 C17 H17A 111.0 . . ?
C15 C17 H17B 111.0 . . ?
C82 C15 C17 106.0(7) . . ?
C82 C15 H15A 110.5 . . ?
C82 C15 H15B 110.5 . . ?
C17 C15 H15A 110.5 . . ?
C17 C15 H15B 110.5 . . ?
H15A C15 H15B 108.7 . . ?
C6 C24 H24A 109.3 . . ?
C6 C24 H24B 109.3 . . ?
H24A C24 H24B 107.9 . . ?
C18 C24 C6 111.8(8) . . ?
C18 C24 H24A 109.3 . . ?
C18 C24 H24B 109.3 . . ?
C31 C18 H18A 109.2 . . ?
C31 C18 H18B 109.2 . . ?
C24 C18 C31 112.1(8) . . ?
C24 C18 H18A 109.2 . . ?
C24 C18 H18B 109.2 . . ?
H18A C18 H18B 107.9 . . ?
O8 C53 Re1 179.0(11) . . ?
C60 C1 H1A 109.4 . . ?
C60 C1 H1B 109.4 . . ?
C70 C1 C60 111.1(6) . . ?
C70 C1 H1A 109.4 . . ?
C70 C1 H1B 109.4 . . ?
H1A C1 H1B 108.0 . . ?

loop_
_geom_bond_atom_site_label_1
_geom_bond_atom_site_label_2
_geom_bond_distance
_geom_bond_site_symmetry_2
_geom_bond_publ_flag
Re1 Cl1 2.488(4) . ?
Re1 N3 2.143(12) . ?
Re1 C9 1.946(16) . ?
Re1 N15 2.223(10) . ?
Re1 C29 1.919(12) . ?
Re1 C53 1.911(14) . ?
Re2 Cl4 2.495(4) . ?
Re2 N6 2.169(13) . ?
Re2 C7 1.897(17) . ?
Re2 N12 2.245(11) . ?
Re2 C21 1.894(12) . ?
Re2 C30 1.914(14) . ?
N3 C14 1.356(16) . ?
N3 C49 1.356(18) . ?
O4 H4 0.8400 . ?
O4 C82 1.407(13) . ?
O5 H5 0.8400 . ?
O5 C79 1.423(12) . ?
N6 C23 1.351(19) . ?
N6 C51 1.340(18) . ?
C7 O17 1.16(2) . ?
O8 C53 1.138(16) . ?
C9 O24 1.144(19) . ?
C10 C14 1.483(18) . ?
C10 N15 1.349(16) . ?
C10 C20 1.381(18) . ?
C11 N12 1.352(17) . ?
C11 C19 1.402(18) . ?
C11 C23 1.47(2) . ?
N12 C37 1.344(16) . ?
C13 C52 1.520(18) . ?
C13 C62 1.552(16) . ?
C13 C71 1.538(17) . ?
C13 C6 1.543(15) . ?
C14 C27 1.405(19) . ?
N15 C38 1.371(15) . ?
C16 C20 1.369(19) . ?
C16 C41 1.409(19) . ?
C16 C42 1.484(18) . ?
O18 C30 1.125(16) . ?
C19 H19 0.9500 . ?
C19 C25 1.382(19) . ?
C20 H20 0.9500 . ?
C21 O45 1.165(14) . ?
C22 C48 1.536(17) . ?
C22 C67 1.553(15) . ?
C22 C70 1.517(15) . ?
C22 C3 1.554(16) . ?
C23 C32 1.37(2) . ?
C25 C36 1.38(2) . ?
C25 C39 1.538(18) . ?
C26 H26 1.0000 . ?
C26 C50 1.535(14) . ?
C26 C60 1.521(14) . ?
C26 C67 1.543(15) . ?
C27 H27 0.9500 . ?
C27 C34 1.36(2) . ?
C28 C46 1.535(18) . ?
C28 C50 1.532(16) . ?
C28 C79 1.533(15) . ?
C28 C4 1.523(15) . ?
C29 O54 1.130(14) . ?
C31 H31 1.0000 . ?
C31 C71 1.545(17) . ?
C31 C12 1.506(15) . ?
C31 C18 1.547(14) . ?
C32 H32 0.9500 . ?
C32 C35 1.392(19) . ?
C33 C47 1.51(2) . ?
C33 C82 1.523(16) . ?
C33 C45 1.534(16) . ?
C33 C12 1.541(15) . ?
C34 H34 0.9500 . ?
C34 C43 1.38(2) . ?
C35 H35 0.9500 . ?
C35 C44 1.379(19) . ?
C36 C37 1.422(17) . ?
C36 C52 1.525(17) . ?
C37 C59 1.509(15) . ?
C38 C40 1.495(14) . ?
C38 C41 1.385(16) . ?
C39 H39A 0.9800 . ?
C39 H39B 0.9800 . ?
C39 H39C 0.9800 . ?
C40 H40A 0.9900 . ?
C40 H40B 0.9900 . ?
C40 C70 1.535(11) . ?
C41 C48 1.496(17) . ?
C42 H42A 0.9800 . ?
C42 H42B 0.9800 . ?
C42 H42C 0.9800 . ?
C43 H43 0.9500 . ?
C43 C49 1.35(2) . ?
C44 H44 0.9500 . ?
C44 C51 1.39(2) . ?
C46 H46A 0.9900 . ?
C46 H46B 0.9900 . ?
C46 C2 1.518(15) . ?
C47 H47A 0.9900 . ?
C47 H47B 0.9900 . ?
C47 C104 1.543(16) . ?
C48 H48A 0.9900 . ?
C48 H48B 0.9900 . ?
C49 H49 0.9500 . ?
C50 H50 1.0000 . ?
C50 C5 1.526(10) . ?
C51 H51 0.9500 . ?
C52 H52A 0.9900 . ?
C52 H52B 0.9900 . ?
C56 H56A 0.9900 . ?
C56 H56B 0.9900 . ?
C56 C79 1.536(10) . ?
C56 C5 1.544(11) . ?
C59 H59A 0.9900 . ?
C59 H59B 0.9900 . ?
C59 C6 1.524(12) . ?
C60 H60A 0.9900 . ?
C60 H60B 0.9900 . ?
C60 C1 1.521(10) . ?
C62 H62A 0.9800 . ?
C62 H62B 0.9800 . ?
C62 H62C 0.9800 . ?
C67 H67 1.0000 . ?
C67 C2 1.530(12) . ?
C70 H70 1.0000 . ?
C70 C1 1.519(10) . ?
C71 H71 1.0000 . ?
C71 C104 1.540(12) . ?
C79 H79 1.0000 . ?
C82 H82 1.0000 . ?
C82 C15 1.540(12) . ?
C104 H10A 0.9900 . ?
C104 H10B 0.9900 . ?
C3 H3A 0.9800 . ?
C3 H3B 0.9800 . ?
C3 H3C 0.9800 . ?
C45 H45A 0.9800 . ?
C45 H45B 0.9800 . ?
C45 H45C 0.9800 . ?
C12 H12 1.0000 . ?
C12 C17 1.549(11) . ?
C5 H5A 0.9900 . ?
C5 H5B 0.9900 . ?
C6 H6 1.0000 . ?
C6 C24 1.546(12) . ?
C4 H4A 0.9800 . ?
C4 H4B 0.9800 . ?
C4 H4C 0.9800 . ?
C2 H2A 0.9900 . ?
C2 H2B 0.9900 . ?
C17 H17A 0.9900 . ?
C17 H17B 0.9900 . ?
C17 C15 1.560(12) . ?
C15 H15A 0.9900 . ?
C15 H15B 0.9900 . ?
C24 H24A 0.9900 . ?
C24 H24B 0.9900 . ?
C24 C18 1.520(13) . ?
C18 H18A 0.9900 . ?
C18 H18B 0.9900 . ?
C1 H1A 0.9900 . ?
C1 H1B 0.9900 . ?

loop_
_geom_torsion_atom_site_label_1
_geom_torsion_atom_site_label_2
_geom_torsion_atom_site_label_3
_geom_torsion_atom_site_label_4
_geom_torsion
_geom_torsion_site_symmetry_1
_geom_torsion_site_symmetry_2
_geom_torsion_site_symmetry_3
_geom_torsion_site_symmetry_4
_geom_torsion_publ_flag
Re1 N3 C14 C10 -8.1(15) . . . . ?
Re1 N3 C14 C27 173.9(9) . . . . ?
Re1 N3 C49 C43 -172.4(12) . . . . ?
Re1 N15 C38 C40 7.5(12) . . . . ?
Re1 N15 C38 C41 -172.3(8) . . . . ?
Re2 N6 C23 C11 5.3(17) . . . . ?
Re2 N6 C23 C32 -175.9(11) . . . . ?
Re2 N6 C51 C44 177.9(11) . . . . ?
Re2 N12 C37 C36 -174.2(8) . . . . ?
Re2 N12 C37 C59 -0.3(14) . . . . ?
N3 C14 C27 C34 0(2) . . . . ?
O4 C82 C15 C17 150.1(9) . . . . ?
N6 C23 C32 C35 -2(2) . . . . ?
C10 C14 C27 C34 -177.7(13) . . . . ?
C10 N15 C38 C40 -175.4(9) . . . . ?
C10 N15 C38 C41 4.8(14) . . . . ?
C11 N12 C37 C36 5.1(17) . . . . ?
C11 N12 C37 C59 179.0(11) . . . . ?
C11 C19 C25 C36 1(2) . . . . ?
C11 C19 C25 C39 -174.5(13) . . . . ?
C11 C23 C32 C35 176.6(14) . . . . ?
N12 C11 C19 C25 7(2) . . . . ?
N12 C11 C23 N6 4(2) . . . . ?
N12 C11 C23 C32 -175.2(14) . . . . ?
N12 C37 C59 C6 166.8(9) . . . . ?
C13 C71 C104 C47 176.9(10) . . . . ?
C13 C6 C24 C18 -56.2(13) . . . . ?
C14 N3 C49 C43 3(2) . . . . ?
C14 C10 N15 Re1 1.4(12) . . . . ?
C14 C10 N15 C38 -176.1(10) . . . . ?
C14 C10 C20 C16 173.7(12) . . . . ?
C14 C27 C34 C43 1(2) . . . . ?
N15 C10 C14 N3 4.3(16) . . . . ?
N15 C10 C14 C27 -177.8(11) . . . . ?
N15 C10 C20 C16 -4(2) . . . . ?
N15 C38 C40 C70 172.8(8) . . . . ?
N15 C38 C41 C16 -8.9(17) . . . . ?
N15 C38 C41 C48 172.3(10) . . . . ?
C16 C41 C48 C22 166.8(12) . . . . ?
C19 C11 N12 Re2 169.8(11) . . . . ?
C19 C11 N12 C37 -9.7(19) . . . . ?
C19 C11 C23 N6 -176.2(13) . . . . ?
C19 C11 C23 C32 5(2) . . . . ?
C19 C25 C36 C37 -5(2) . . . . ?
C19 C25 C36 C52 172.3(12) . . . . ?
C20 C10 C14 N3 -173.3(12) . . . . ?
C20 C10 C14 C27 5(2) . . . . ?
C20 C10 N15 Re1 179.0(10) . . . . ?
C20 C10 N15 C38 1.6(16) . . . . ?
C20 C16 C41 C38 6.5(18) . . . . ?
C20 C16 C41 C48 -174.6(11) . . . . ?
C22 C67 C2 C46 -174.2(9) . . . . ?
C22 C70 C1 C60 -56.8(10) . . . . ?
C23 N6 C51 C44 1(2) . . . . ?
C23 C11 N12 Re2 -10.1(16) . . . . ?
C23 C11 N12 C37 170.5(12) . . . . ?
C23 C11 C19 C25 -173.4(13) . . . . ?
C23 C32 C35 C44 1(2) . . . . ?
C25 C36 C37 N12 2.3(18) . . . . ?
C25 C36 C37 C59 -171.4(11) . . . . ?
C25 C36 C52 C13 155.2(13) . . . . ?
C26 C50 C5 C56 -162.7(8) . . . . ?
C26 C60 C1 C70 56.1(10) . . . . ?
C26 C67 C2 C46 55.7(11) . . . . ?
C27 C34 C43 C49 0(2) . . . . ?
C28 C46 C2 C67 -54.0(13) . . . . ?
C28 C50 C5 C56 -33.3(9) . . . . ?
C31 C71 C104 C47 47.5(13) . . . . ?
C31 C12 C17 C15 -156.9(9) . . . . ?
C32 C35 C44 C51 1(2) . . . . ?
C33 C47 C104 C71 -52.8(15) . . . . ?
C33 C82 C15 C17 25.1(10) . . . . ?
C33 C12 C17 C15 -30.5(10) . . . . ?
C34 C43 C49 N3 -2(2) . . . . ?
C35 C44 C51 N6 -2(2) . . . . ?
C36 C37 C59 C6 -19.3(14) . . . . ?
C37 C36 C52 C13 -27.4(16) . . . . ?
C37 C59 C6 C13 43.3(13) . . . . ?
C37 C59 C6 C24 168.0(9) . . . . ?
C38 C40 C70 C22 44.1(10) . . . . ?
C38 C40 C70 C1 170.8(7) . . . . ?
C38 C41 C48 C22 -14.3(16) . . . . ?
C39 C25 C36 C37 170.1(12) . . . . ?
C39 C25 C36 C52 -12(2) . . . . ?
C40 C38 C41 C16 171.3(11) . . . . ?
C40 C38 C41 C48 -7.6(16) . . . . ?
C40 C70 C1 C60 177.2(7) . . . . ?
C41 C16 C20 C10 0(2) . . . . ?
C41 C38 C40 C70 -7.3(13) . . . . ?
C42 C16 C20 C10 -178.0(12) . . . . ?
C42 C16 C41 C38 -176.1(12) . . . . ?
C42 C16 C41 C48 2.9(19) . . . . ?
C46 C28 C50 C26 -58.6(12) . . . . ?
C46 C28 C50 C5 168.0(9) . . . . ?
C46 C28 C79 O5 79.9(13) . . . . ?
C46 C28 C79 C56 -158.7(10) . . . . ?
C47 C33 C82 O4 77.3(15) . . . . ?
C47 C33 C82 C15 -161.0(11) . . . . ?
C47 C33 C12 C31 -60.9(14) . . . . ?
C47 C33 C12 C17 168.4(10) . . . . ?
C48 C22 C67 C26 -167.0(9) . . . . ?
C48 C22 C67 C2 64.0(12) . . . . ?
C48 C22 C70 C40 -63.3(11) . . . . ?
C48 C22 C70 C1 171.3(8) . . . . ?
C49 N3 C14 C10 176.0(11) . . . . ?
C49 N3 C14 C27 -2.0(19) . . . . ?
C50 C26 C60 C1 -172.9(8) . . . . ?
C50 C26 C67 C22 173.3(9) . . . . ?
C50 C26 C67 C2 -56.0(10) . . . . ?
C50 C28 C46 C2 53.3(13) . . . . ?
C50 C28 C79 O5 -164.7(8) . . . . ?
C50 C28 C79 C56 -43.4(9) . . . . ?
C51 N6 C23 C11 -178.1(13) . . . . ?
C51 N6 C23 C32 1(2) . . . . ?
C52 C13 C71 C31 -178.9(10) . . . . ?
C52 C13 C71 C104 51.4(13) . . . . ?
C52 C13 C6 C59 -57.5(13) . . . . ?
C52 C13 C6 C24 178.7(9) . . . . ?
C52 C36 C37 N12 -175.2(10) . . . . ?
C52 C36 C37 C59 11.1(16) . . . . ?
C59 C6 C24 C18 177.9(8) . . . . ?
C60 C26 C50 C28 -178.1(9) . . . . ?
C60 C26 C50 C5 -53.1(12) . . . . ?
C60 C26 C67 C22 50.9(12) . . . . ?
C60 C26 C67 C2 -178.3(8) . . . . ?
C62 C13 C52 C36 -70.5(12) . . . . ?
C62 C13 C71 C31 61.6(12) . . . . ?
C62 C13 C71 C104 -68.2(12) . . . . ?
C62 C13 C6 C59 59.7(12) . . . . ?
C62 C13 C6 C24 -64.1(12) . . . . ?
C67 C22 C48 C41 167.2(9) . . . . ?
C67 C22 C70 C40 178.7(8) . . . . ?
C67 C22 C70 C1 53.3(11) . . . . ?
C67 C26 C50 C28 59.8(11) . . . . ?
C67 C26 C50 C5 -175.3(8) . . . . ?
C67 C26 C60 C1 -53.2(11) . . . . ?
C70 C22 C48 C41 48.2(13) . . . . ?
C70 C22 C67 C26 -50.5(12) . . . . ?
C70 C22 C67 C2 -179.5(8) . . . . ?
C71 C13 C52 C36 167.6(10) . . . . ?
C71 C13 C6 C59 -178.4(9) . . . . ?
C71 C13 C6 C24 57.9(13) . . . . ?
C71 C31 C12 C33 55.3(13) . . . . ?
C71 C31 C12 C17 177.4(8) . . . . ?
C71 C31 C18 C24 -54.1(14) . . . . ?
C79 C28 C46 C2 163.1(9) . . . . ?
C79 C28 C50 C26 -179.1(8) . . . . ?
C79 C28 C50 C5 47.5(9) . . . . ?
C79 C56 C5 C50 5.6(9) . . . . ?
C82 C33 C47 C104 170.3(10) . . . . ?
C82 C33 C12 C31 176.6(10) . . . . ?
C82 C33 C12 C17 46.0(11) . . . . ?
C3 C22 C48 C41 -71.9(12) . . . . ?
C3 C22 C67 C26 72.6(11) . . . . ?
C3 C22 C67 C2 -56.4(11) . . . . ?
C3 C22 C70 C40 56.0(10) . . . . ?
C3 C22 C70 C1 -69.5(10) . . . . ?
C45 C33 C47 C104 -65.6(14) . . . . ?
C45 C33 C82 O4 -47.9(13) . . . . ?
C45 C33 C82 C15 73.7(10) . . . . ?
C45 C33 C12 C31 61.9(13) . . . . ?
C45 C33 C12 C17 -68.7(11) . . . . ?
C12 C31 C71 C13 -178.2(9) . . . . ?
C12 C31 C71 C104 -48.2(13) . . . . ?
C12 C31 C18 C24 -177.2(11) . . . . ?
C12 C33 C47 C104 57.8(14) . . . . ?
C12 C33 C82 O4 -165.2(10) . . . . ?
C12 C33 C82 C15 -43.5(11) . . . . ?
C12 C17 C15 C82 3.5(10) . . . . ?
C5 C56 C79 O5 150.4(8) . . . . ?
C5 C56 C79 C28 24.0(10) . . . . ?
C6 C13 C52 C36 49.2(14) . . . . ?
C6 C13 C71 C31 -60.3(13) . . . . ?
C6 C13 C71 C104 170.0(9) . . . . ?
C6 C24 C18 C31 54.0(14) . . . . ?
C4 C28 C46 C2 -72.0(13) . . . . ?
C4 C28 C50 C26 64.4(12) . . . . ?
C4 C28 C50 C5 -69.0(10) . . . . ?
C4 C28 C79 O5 -45.2(12) . . . . ?
C4 C28 C79 C56 76.2(10) . . . . ?
C18 C31 C71 C13 58.3(13) . . . . ?
C18 C31 C71 C104 -171.6(9) . . . . ?
C18 C31 C12 C33 177.3(11) . . . . ?
C18 C31 C12 C17 -60.7(14) . . . . ?
